data_7034170
loop_
_publ_author_name
'Dilworth, Jonathan R.'
'Pascu, Sofia I.'
'Waghorn, Philip A.'
'Vullo, Daniela'
'Bayly, Simon R.'
'Christlieb, Martin'
'Sun, Xin'
'Supuran, Claudiu T.'

_publ_section_title
;
 Synthesis of sulfonamide conjugates of Cu(ii), Ga(iii), In(iii), Re(v)
 and Zn(ii) complexes: carbonic anhydrase inhibition studies and cellular
 imaging investigations.
;
_journal_issue 11
_journal_name_full 'Dalton transactions (Cambridge, England : 2003)'
_journal_page_first 4859
_journal_page_last 4873
_journal_paper_doi 10.1039/c4dt03206c
_journal_volume 44
_journal_year 2015
_chemical_formula_moiety 'C53 H35 N6 O14 S4'
_chemical_formula_sum 'C53 H35 N6 O14 S4'
_chemical_formula_weight 1108.16
_space_group_IT_number 15
_symmetry_cell_setting monoclinic
_symmetry_space_group_name_Hall '-C 2yc'
_symmetry_space_group_name_H-M 'C 1 2/c 1'
_atom_sites_solution_hydrogens geom
_atom_sites_solution_primary direct
_audit_creation_date 10-03-25
_audit_creation_method CRYSTALS_ver_12.80
_audit_update_record
;
2014-12-15 deposited with the CCDC.
2015-01-19 downloaded from the CCDC.
;
_cell_angle_alpha 90
_cell_angle_beta 114.146(6)
_cell_angle_gamma 90
_cell_formula_units_Z 8
_cell_length_a 43.396(15)
_cell_length_b 8.396(3)
_cell_length_c 39.773(14)
_cell_measurement_reflns_used 6835
_cell_measurement_temperature 150
_cell_measurement_theta_max 22
_cell_measurement_theta_min 1
_cell_volume 13223(8)
_computing_cell_refinement 'Bruker SAINT'
_computing_data_collection 'Bruker APEX2'
_computing_data_reduction 'Bruker SAINT'
_computing_molecular_graphics 'CAMERON (Watkin et al., 1996)'
_computing_publication_material 'CRYSTALS (Betteridge et al., 2003)'
_computing_structure_refinement 'CRYSTALS (Betteridge et al., 2003)'
_computing_structure_solution Sir2000
_diffrn_ambient_temperature 150
_diffrn_measured_fraction_theta_full 0.998
_diffrn_measured_fraction_theta_max 0.983
_diffrn_measurement_device_type 'Bruker SMART APEX2 CCD'
_diffrn_measurement_method 'fine-slice \w scans'
_diffrn_radiation_monochromator 'silicon 111'
_diffrn_radiation_source 'Daresbury SRS station 9.8'
_diffrn_radiation_type synchrotron
_diffrn_radiation_wavelength 0.69440
_diffrn_reflns_av_R_equivalents 0.043
_diffrn_reflns_limit_h_max 39
_diffrn_reflns_limit_h_min -42
_diffrn_reflns_limit_k_max 8
_diffrn_reflns_limit_k_min 0
_diffrn_reflns_limit_l_max 39
_diffrn_reflns_limit_l_min 0
_diffrn_reflns_number 6829
_diffrn_reflns_theta_full 19.727
_diffrn_reflns_theta_max 20.337
_diffrn_reflns_theta_min 1.005
_diffrn_standards_decay_% 5
_diffrn_standards_number 0
_exptl_absorpt_coefficient_mu 0.202
_exptl_absorpt_correction_T_max 1.00
_exptl_absorpt_correction_T_min 1.00
_exptl_absorpt_correction_type multi-scan
_exptl_absorpt_process_details
;

  Correction applied by SADABS - note that the transmission factors are
  not real since they include corrections for beam decay and possibly
  crystal decay (the two cannot be distinguished).
  The numbers listed in the CIF are those calculated by CRYSTALS.
;
_exptl_crystal_colour red
_exptl_crystal_density_diffrn 1.115
_exptl_crystal_description needle
_exptl_crystal_F_000 4584
_exptl_crystal_size_max 0.35
_exptl_crystal_size_mid 0.02
_exptl_crystal_size_min 0.02
_platon_squeeze_details
;  
There is a large number of disordered water molecules in the asymmetric unit and possibly one THF molecule (disordered over more than two sites). 
Therefore, treatment of rezidual electron density using the SQUEEZE
procedure (P. v.d. Sluis & A. L. Spek, Acta Crystallogr. 1990, A46, 194.),
implemented in PLATON (PLATON, A Multipurpose Crystallographic Tool,
Utrecht University, Utrecht, The Netherlands, A. L. Spek, 1998.) was used.
;
_refine_diff_density_max 1.09
_refine_diff_density_min -0.71
_refine_ls_extinction_method None
_refine_ls_goodness_of_fit_ref 1.1404
_refine_ls_hydrogen_treatment noref
_refine_ls_matrix_type full
_refine_ls_number_parameters 413
_refine_ls_number_reflns 2620
_refine_ls_number_restraints 203
_refine_ls_R_factor_all 0.2103
_refine_ls_R_factor_gt 0.1333
_refine_ls_shift/su_max 0.017917
_refine_ls_structure_factor_coef F
_refine_ls_weighting_details
;
 Method, part 1, Chebychev polynomial, (Watkin, 1994, Prince, 1982) 
 [weight] = 1.0/[A~0~*T~0~(x)+A~1~*T~1~(x) ... +A~n-1~]*T~n-1~(x)] 
 where A~i~ are the Chebychev coefficients listed below and x= Fcalc/Fmax 
 Method = Robust Weighting (Prince, 1982) 
 W = [weight] * [1-(deltaF/6*sigmaF)^2^]^2^ 
 A~i~ are: 
 2.50 1.82 1.97 
;
_refine_ls_weighting_scheme calc
_refine_ls_wR_factor_all 0.1490
_refine_ls_wR_factor_gt 0.1244
_refine_ls_wR_factor_ref 0.1244
_reflns_limit_h_max 39
_reflns_limit_h_min -42
_reflns_limit_k_max 8
_reflns_limit_k_min 0
_reflns_limit_l_max 39
_reflns_limit_l_min 0
_reflns_number_gt 2620
_reflns_number_total 6829
_reflns_threshold_expression I>3.00u(I)
_oxford_diffrn_Wilson_B_factor 0.00
_oxford_diffrn_Wilson_scale 0.00
_oxford_refine_ls_scale 0.0508(3)
_cod_data_source_file c4dt03206c2.cif
_cod_data_source_block ox117_squeeze_NH_CCDC1028969
_cod_depositor_comments
;
The following automatic conversions were performed:

'_symmetry_cell_setting' value 'Monoclinic' changed to 'monoclinic'
according to
/usr/data/users/saulius/crontab/automatic-downloads/rss-feeds/RSC/lib/dictionaries/cif_core.dic
dictionary named 'cif_core.dic' version 2.4.2 from 2011-04-26.

Automatic conversion script
Id: cif_fix_values 3008 2015-01-20 13:52:24Z robertas 

 Adding full bibliography for 7034170.cif.
;
_cod_original_sg_symbol_H-M 'C 1 2/c 1 '
_cod_database_code 7034170

loop_
_symmetry_equiv_pos_as_xyz
x,y,z
-x,-y,-z
x+1/2,y+1/2,z
-x+1/2,-y+1/2,-z
-x,y,-z+1/2
x,-y,z+1/2
-x+1/2,y+1/2,-z+1/2
x+1/2,-y+1/2,z+1/2

loop_
_atom_site_label
_atom_site_type_symbol
_atom_site_fract_x
_atom_site_fract_y
_atom_site_fract_z
_atom_site_U_iso_or_equiv
_atom_site_occupancy
_atom_site_adp_type
_atom_site_refinement_flags_adp
S1 S 0.33443(10) 0.6113(7) 0.58296(12) 0.0650 1.0000 Uani .
S2 S 0.65340(13) 0.2363(9) 0.79587(12) 0.0826 1.0000 Uani .
S3 S 0.71009(10) -0.1411(7) 0.50000(13) 0.0700 1.0000 Uani .
S4 S 0.25756(16) -0.0490(10) 0.37627(18) 0.1051 1.0000 Uani .
N1 N 0.4715(3) 0.3204(16) 0.5048(3) 0.0431 1.0000 Uani U
N2 N 0.5139(3) 0.3124(16) 0.5840(3) 0.0439 1.0000 Uani U
N3 N 0.5697(3) 0.2000(15) 0.5683(3) 0.0430 1.0000 Uani U
N4 N 0.5266(3) 0.1866(16) 0.4895(3) 0.0428 1.0000 Uani U
C1 C 0.4512(3) 0.397(2) 0.5163(4) 0.0433 1.0000 Uani U
C2 C 0.4232(3) 0.459(2) 0.4854(4) 0.0437 1.0000 Uani U
C3 C 0.4265(3) 0.417(2) 0.4548(4) 0.0436 1.0000 Uani U
C4 C 0.4578(3) 0.327(2) 0.4669(4) 0.0436 1.0000 Uani U
C5 C 0.4703(3) 0.256(2) 0.4442(4) 0.0436 1.0000 Uani U
C6 C 0.5007(3) 0.179(2) 0.4550(4) 0.0429 1.0000 Uani U
C7 C 0.5133(3) 0.080(2) 0.4321(4) 0.0427 1.0000 Uani U
C8 C 0.5462(3) 0.043(2) 0.4536(4) 0.0423 1.0000 Uani U
C9 C 0.5543(3) 0.105(2) 0.4895(4) 0.0426 1.0000 Uani U
C10 C 0.5865(3) 0.098(2) 0.5194(4) 0.0431 1.0000 Uani U
C11 C 0.5934(3) 0.148(2) 0.5564(4) 0.0430 1.0000 Uani U
C12 C 0.6271(3) 0.158(2) 0.5874(4) 0.0430 1.0000 Uani U
C13 C 0.6221(3) 0.196(2) 0.6159(4) 0.0432 1.0000 Uani U
C14 C 0.5870(3) 0.225(2) 0.6063(4) 0.0429 1.0000 Uani U
C15 C 0.5722(3) 0.257(2) 0.6308(4) 0.0434 1.0000 Uani U
C16 C 0.5373(3) 0.286(2) 0.6203(4) 0.0436 1.0000 Uani U
C17 C 0.5198(3) 0.322(2) 0.6430(4) 0.0440 1.0000 Uani U
C18 C 0.4887(3) 0.367(2) 0.6226(4) 0.0437 1.0000 Uani U
C19 C 0.4834(3) 0.361(2) 0.5849(4) 0.0436 1.0000 Uani U
C20 C 0.4548(3) 0.411(2) 0.5530(4) 0.0438 1.0000 Uani U
N5 N 0.3408(4) 0.2742(19) 0.2869(4) 0.069(4) 1.0000 Uiso .
N6 N 0.2264(6) -0.146(3) 0.3612(6) 0.127(7) 1.0000 Uiso .
C45 C 0.3702(5) 0.252(2) 0.2895(5) 0.067(5) 1.0000 Uiso .
O10 O 0.3811(3) 0.2530(17) 0.2652(4) 0.083(4) 1.0000 Uiso .
O11 O 0.2889(4) -0.146(2) 0.4026(5) 0.116(5) 1.0000 Uiso .
O12 O 0.2495(4) 0.104(2) 0.3900(5) 0.128(6) 1.0000 Uiso .
C21 C 0.4252(3) 0.4730(14) 0.5609(3) 0.043(3) 1.0000 Uiso .
C22 C 0.3955(3) 0.3822(14) 0.5441(3) 0.047(3) 1.0000 Uiso .
C23 C 0.3667(3) 0.4294(15) 0.5521(3) 0.054(3) 1.0000 Uiso .
C24 C 0.3700(3) 0.5629(15) 0.5737(3) 0.043(3) 1.0000 Uiso .
C25 C 0.4015(3) 0.6349(14) 0.5908(3) 0.037(3) 1.0000 Uiso .
C26 C 0.4274(3) 0.5968(14) 0.5850(3) 0.037(3) 1.0000 Uiso .
C27 C 0.5927(3) 0.2380(19) 0.6709(4) 0.035(4) 1.0000 Uiso .
C28 C 0.5857(4) 0.128(2) 0.6928(4) 0.047(4) 1.0000 Uiso .
C29 C 0.6049(4) 0.127(2) 0.7306(5) 0.062(5) 1.0000 Uiso .
C30 C 0.6309(4) 0.230(2) 0.7463(4) 0.049(4) 1.0000 Uiso .
C31 C 0.6398(4) 0.347(2) 0.7263(4) 0.053(4) 1.0000 Uiso .
C32 C 0.6188(4) 0.351(2) 0.6866(4) 0.055(5) 1.0000 Uiso .
C33 C 0.6166(3) 0.0415(14) 0.5148(3) 0.043(3) 1.0000 Uiso .
C34 C 0.6347(3) -0.0877(14) 0.5336(3) 0.057(3) 1.0000 Uiso .
C35 C 0.6620(3) -0.1434(15) 0.5282(3) 0.056(3) 1.0000 Uiso .
C36 C 0.6723(3) -0.0750(15) 0.5058(3) 0.058(3) 1.0000 Uiso .
C37 C 0.6528(3) 0.0548(14) 0.4833(3) 0.059(3) 1.0000 Uiso .
C38 C 0.6256(3) 0.1078(14) 0.4873(3) 0.056(3) 1.0000 Uiso .
C39 C 0.4465(3) 0.239(2) 0.4036(4) 0.039(4) 1.0000 Uiso .
C40 C 0.4146(3) 0.1745(18) 0.3941(4) 0.040(4) 1.0000 Uiso .
C41 C 0.3905(4) 0.176(2) 0.3585(4) 0.055(5) 1.0000 Uiso .
C42 C 0.3997(4) 0.246(2) 0.3302(4) 0.045(4) 1.0000 Uiso .
C43 C 0.4309(4) 0.3025(19) 0.3400(4) 0.045(4) 1.0000 Uiso .
C44 C 0.4549(3) 0.3040(19) 0.3760(4) 0.041(4) 1.0000 Uiso .
C46 C 0.3085(5) 0.277(3) 0.2510(6) 0.086(6) 1.0000 Uiso .
C47 C 0.2902(4) 0.1240(19) 0.2458(5) 0.081(6) 1.0000 Uiso .
C48 C 0.2811(5) 0.080(2) 0.2753(5) 0.093(7) 1.0000 Uiso .
C49 C 0.2539(4) 0.150(2) 0.2809(5) 0.085(6) 1.0000 Uiso .
C50 C 0.2449(5) 0.103(2) 0.3117(5) 0.091(7) 1.0000 Uiso .
C51 C 0.2635(5) -0.008(2) 0.3355(5) 0.091(7) 1.0000 Uiso .
C52 C 0.2918(4) -0.080(2) 0.3297(5) 0.085(6) 1.0000 Uiso .
C53 C 0.2999(4) -0.0423(17) 0.3026(4) 0.063(5) 1.0000 Uiso .
O1 O 0.3079(2) 0.6492(12) 0.5477(3) 0.075(3) 1.0000 Uiso .
O2 O 0.3246(2) 0.4734(11) 0.5972(2) 0.068(3) 1.0000 Uiso .
O3 O 0.3444(2) 0.7392(12) 0.6065(3) 0.075(3) 1.0000 Uiso .
O4 O 0.6304(3) 0.1735(17) 0.8103(4) 0.088(4) 1.0000 Uiso .
O5 O 0.6646(4) 0.399(2) 0.8048(4) 0.100(5) 1.0000 Uiso .
O6 O 0.6826(3) 0.1322(17) 0.8040(4) 0.084(4) 1.0000 Uiso .
O7 O 0.7213(2) -0.2852(12) 0.5224(3) 0.093(3) 1.0000 Uiso .
O8 O 0.7322(2) -0.0168(11) 0.5130(2) 0.080(3) 1.0000 Uiso .
O9 O 0.6980(2) -0.1709(12) 0.4611(3) 0.088(3) 1.0000 Uiso .
O13 O 0.1741(3) -0.0877(14) 0.3456(3) 0.061(3) 1.0000 Uiso .
O14 O 0.7760(2) -0.1886(12) 0.5731(2) 0.042(3) 1.0000 Uiso .
H1 H 0.5173 0.2951 0.5653 0.0641 1.0000 Uiso .
H2 H 0.5259 0.2324 0.5094 0.0630 1.0000 Uiso .
H3 H 0.3388 0.2991 0.3076 0.0980 1.0000 Uiso .
H4 H 0.2336 -0.2458 0.3513 0.1507 1.0000 Uiso .
H5 H 0.2217 -0.1707 0.3784 0.1507 1.0000 Uiso .
H532 H 0.4054 0.5182 0.4866 0.0629 1.0000 Uiso .
H31 H 0.4116 0.4401 0.4305 0.0630 1.0000 Uiso .
H71 H 0.5012 0.0492 0.4079 0.0620 1.0000 Uiso .
H81 H 0.5606 -0.0130 0.4459 0.0620 1.0000 Uiso .
H121 H 0.6478 0.1401 0.5863 0.0630 1.0000 Uiso .
H131 H 0.6389 0.2037 0.6397 0.0631 1.0000 Uiso .
H171 H 0.5290 0.3157 0.6685 0.0651 1.0000 Uiso .
H181 H 0.4726 0.3985 0.6312 0.0640 1.0000 Uiso .
H221 H 0.3945 0.2955 0.5289 0.0680 1.0000 Uiso .
H231 H 0.3466 0.3706 0.5428 0.0771 1.0000 Uiso .
H251 H 0.4037 0.7178 0.6072 0.0540 1.0000 Uiso .
H261 H 0.4476 0.6520 0.5971 0.0538 1.0000 Uiso .
H281 H 0.5682 0.0546 0.6821 0.0671 1.0000 Uiso .
H291 H 0.5999 0.0531 0.7455 0.0889 1.0000 Uiso .
H311 H 0.6578 0.4170 0.7377 0.0771 1.0000 Uiso .
H321 H 0.6228 0.4264 0.6717 0.0810 1.0000 Uiso .
H341 H 0.6286 -0.1402 0.5506 0.0820 1.0000 Uiso .
H351 H 0.6733 -0.2331 0.5410 0.0801 1.0000 Uiso .
H371 H 0.6592 0.1017 0.4659 0.0850 1.0000 Uiso .
H381 H 0.6127 0.1896 0.4723 0.0799 1.0000 Uiso .
H401 H 0.4092 0.1286 0.4123 0.0579 1.0000 Uiso .
H411 H 0.3691 0.1335 0.3527 0.0801 1.0000 Uiso .
H431 H 0.4368 0.3433 0.3216 0.0651 1.0000 Uiso .
H441 H 0.4763 0.3482 0.3820 0.0589 1.0000 Uiso .
H461 H 0.3148 0.2906 0.2305 0.1221 1.0000 Uiso .
H462 H 0.2940 0.3632 0.2517 0.1220 1.0000 Uiso .
H491 H 0.2412 0.2298 0.2645 0.1190 1.0000 Uiso .
H501 H 0.2267 0.1511 0.3143 0.1320 1.0000 Uiso .
H521 H 0.3047 -0.1582 0.3462 0.1250 1.0000 Uiso .
H531 H 0.3177 -0.0940 0.3002 0.0932 1.0000 Uiso .
H471 H 0.3040 0.0387 0.2426 0.1171 1.0000 Uiso .
H472 H 0.2695 0.1324 0.2234 0.1171 1.0000 Uiso .

loop_
_atom_site_aniso_label
_atom_site_aniso_U_11
_atom_site_aniso_U_22
_atom_site_aniso_U_33
_atom_site_aniso_U_23
_atom_site_aniso_U_13
_atom_site_aniso_U_12
S1 0.044(2) 0.103(5) 0.054(3) -0.004(3) 0.027(2) 0.003(3)
S2 0.080(3) 0.122(6) 0.034(2) 0.006(3) 0.012(2) 0.026(4)
S3 0.031(2) 0.121(5) 0.061(3) -0.033(3) 0.021(2) -0.009(3)
S4 0.093(4) 0.143(7) 0.101(4) 0.006(4) 0.063(4) 0.009(4)
N1 0.031(2) 0.066(3) 0.035(2) 0.000(3) 0.015(2) 0.002(2)
N2 0.034(2) 0.067(3) 0.034(2) 0.000(3) 0.0170(19) 0.002(2)
N3 0.031(2) 0.066(3) 0.036(2) 0.000(2) 0.0170(19) 0.001(2)
N4 0.029(2) 0.067(3) 0.034(2) -0.001(3) 0.0156(19) 0.001(2)
C1 0.031(2) 0.066(3) 0.035(2) 0.000(2) 0.0156(19) 0.002(2)
C2 0.031(2) 0.066(3) 0.035(2) 0.000(3) 0.015(2) 0.002(2)
C3 0.031(2) 0.066(3) 0.035(2) 0.000(3) 0.015(2) 0.002(2)
C4 0.031(2) 0.066(3) 0.035(2) 0.000(2) 0.0143(19) 0.002(2)
C5 0.030(2) 0.067(3) 0.035(2) 0.000(2) 0.0143(19) 0.001(2)
C6 0.030(2) 0.067(3) 0.035(2) -0.001(2) 0.0152(18) 0.001(2)
C7 0.029(2) 0.067(3) 0.035(2) -0.001(3) 0.015(2) 0.001(2)
C8 0.029(2) 0.067(3) 0.034(2) -0.001(3) 0.016(2) 0.000(3)
C9 0.030(2) 0.067(3) 0.035(2) -0.001(2) 0.0164(18) 0.001(2)
C10 0.030(2) 0.067(3) 0.035(2) 0.000(2) 0.0166(19) 0.001(2)
C11 0.030(2) 0.067(3) 0.036(2) 0.000(2) 0.0170(18) 0.001(2)
C12 0.030(2) 0.066(3) 0.036(2) 0.001(3) 0.017(2) 0.001(3)
C13 0.031(2) 0.066(3) 0.035(2) 0.001(3) 0.016(2) 0.000(3)
C14 0.031(2) 0.066(3) 0.035(2) 0.001(2) 0.0170(18) 0.000(2)
C15 0.033(2) 0.066(3) 0.035(2) 0.001(2) 0.0169(18) 0.001(2)
C16 0.033(2) 0.066(3) 0.034(2) 0.001(2) 0.0171(18) 0.001(2)
C17 0.034(2) 0.067(3) 0.034(2) 0.000(3) 0.017(2) 0.002(3)
C18 0.034(2) 0.067(3) 0.034(2) 0.000(3) 0.018(2) 0.002(3)
C19 0.033(2) 0.067(3) 0.034(2) 0.000(2) 0.0172(18) 0.002(2)
C20 0.033(2) 0.066(3) 0.035(2) 0.000(2) 0.0164(19) 0.002(2)

loop_
_atom_type_symbol
_atom_type_scat_dispersion_real
_atom_type_scat_dispersion_imag
_atom_type_scat_Cromer_Mann_a1
_atom_type_scat_Cromer_Mann_b1
_atom_type_scat_Cromer_Mann_a2
_atom_type_scat_Cromer_Mann_b2
_atom_type_scat_Cromer_Mann_a3
_atom_type_scat_Cromer_Mann_b3
_atom_type_scat_Cromer_Mann_a4
_atom_type_scat_Cromer_Mann_b4
_atom_type_scat_Cromer_Mann_c
_atom_type_scat_source
C 0.0033 0.0016 2.3100 20.8439 1.0200 10.2075 1.5886 0.5687 0.8650 51.6512 0.2156 'International Tables Vol C 4.2.6.8 and 6.1.1.4'
H 0.0000 0.0000 0.4930 10.5109 0.3229 26.1257 0.1402 3.1424 0.0408 57.7998 0.0030 'International Tables Vol C 4.2.6.8 and 6.1.1.4'
N 0.0061 0.0033 12.2126 0.0057 3.1322 9.8933 2.0125 28.9975 1.1663 0.5826 -11.5290 'International Tables Vol C 4.2.6.8 and 6.1.1.4'
O 0.0106 0.0060 3.0485 13.2771 2.2868 5.7011 1.5463 0.3239 0.8670 32.9089 0.2508 'International Tables Vol C 4.2.6.8 and 6.1.1.4'
S 0.1246 0.1234 6.9053 1.4679 5.2034 22.2151 1.4379 0.2536 1.5863 56.1720 0.8669 'International Tables Vol C 4.2.6.8 and 6.1.1.4'

loop_
_geom_angle_atom_site_label_1
_geom_angle_atom_site_label_2
_geom_angle_atom_site_label_3
_geom_angle
_geom_angle_publ_flag
C24 S1 O1 105.4(5) yes
C24 S1 O2 108.9(6) yes
O1 S1 O2 108.4(6) yes
C24 S1 O3 105.3(6) yes
O1 S1 O3 113.3(7) yes
O2 S1 O3 115.0(6) yes
C30 S2 O4 105.7(8) yes
C30 S2 O5 105.8(9) yes
O4 S2 O5 117.8(9) yes
C30 S2 O6 104.9(8) yes
O4 S2 O6 111.9(9) yes
O5 S2 O6 109.7(9) yes
C36 S3 O7 105.4(6) yes
C36 S3 O8 104.2(6) yes
O7 S3 O8 113.2(6) yes
C36 S3 O9 103.7(5) yes
O7 S3 O9 113.3(6) yes
O8 S3 O9 115.5(6) yes
N6 S4 O11 112.4(12) yes
N6 S4 O12 108.2(11) yes
O11 S4 O12 118.3(10) yes
N6 S4 C51 100.9(10) yes
O11 S4 C51 107.6(10) yes
O12 S4 C51 108.0(10) yes
C1 N1 C4 108.1(11) yes
C16 N2 C19 108.3(10) yes
C16 N2 H1 125.0 no
C19 N2 H1 126.5 no
C11 N3 C14 105.9(10) yes
C6 N4 C9 109.6(11) yes
C6 N4 H2 126.2 no
C9 N4 H2 124.1 no
N1 C1 C2 109.6(12) yes
N1 C1 C20 126.5(13) yes
C2 C1 C20 123.8(13) yes
C1 C2 C3 108.6(12) yes
C1 C2 H532 125.3 no
C3 C2 H532 126.1 no
C2 C3 C4 105.7(12) yes
C2 C3 H31 127.0 no
C4 C3 H31 127.2 no
C3 C4 N1 108.0(12) yes
C3 C4 C5 125.4(13) yes
N1 C4 C5 126.6(13) yes
C4 C5 C6 126.1(13) yes
C4 C5 C39 117.2(12) yes
C6 C5 C39 116.1(13) yes
N4 C6 C5 125.8(13) yes
N4 C6 C7 106.1(11) yes
C5 C6 C7 128.0(13) yes
C6 C7 C8 107.1(12) yes
C6 C7 H71 126.5 no
C8 C7 H71 126.4 no
C7 C8 C9 108.1(12) yes
C7 C8 H81 125.4 no
C9 C8 H81 126.4 no
C8 C9 N4 108.9(11) yes
C8 C9 C10 125.5(12) yes
N4 C9 C10 125.3(13) yes
C9 C10 C11 124.5(12) yes
C9 C10 C33 122.0(12) yes
C11 C10 C33 113.4(11) yes
C10 C11 N3 125.2(11) yes
C10 C11 C12 126.2(11) yes
N3 C11 C12 108.6(11) yes
C11 C12 C13 106.6(11) yes
C11 C12 H121 126.5 no
C13 C12 H121 126.9 no
C12 C13 C14 110.7(13) yes
C12 C13 H131 124.8 no
C14 C13 H131 124.5 no
C13 C14 N3 107.8(11) yes
C13 C14 C15 126.1(12) yes
N3 C14 C15 125.9(12) yes
C14 C15 C16 124.5(12) yes
C14 C15 C27 119.1(12) yes
C16 C15 C27 115.8(11) yes
C15 C16 N2 124.7(11) yes
C15 C16 C17 128.8(12) yes
N2 C16 C17 105.6(11) yes
C16 C17 C18 110.3(12) yes
C16 C17 H171 125.2 no
C18 C17 H171 124.5 no
C17 C18 C19 108.8(12) yes
C17 C18 H181 126.1 no
C19 C18 H181 125.1 no
C18 C19 N2 107.0(11) yes
C18 C19 C20 129.2(12) yes
N2 C19 C20 123.3(11) yes
C19 C20 C1 125.7(12) yes
C19 C20 C21 114.5(11) yes
C1 C20 C21 119.6(12) yes
C45 N5 C46 126.1(15) yes
C45 N5 H3 116.3 no
C46 N5 H3 117.4 no
S4 N6 H4 103.5 no
S4 N6 H5 107.4 no
H4 N6 H5 109.8 no
N5 C45 O10 129.6(17) yes
N5 C45 C42 116.9(15) yes
O10 C45 C42 112.8(15) yes
C20 C21 C22 113.6(11) yes
C20 C21 C26 124.6(10) yes
C22 C21 C26 121.5(10) yes
C21 C22 C23 116.6(10) yes
C21 C22 H221 121.4 no
C23 C22 H221 122.1 no
C22 C23 C24 118.1(10) yes
C22 C23 H231 120.6 no
C24 C23 H231 121.2 no
S1 C24 C23 115.7(8) yes
S1 C24 C25 124.3(9) yes
C23 C24 C25 119.3(10) yes
C24 C25 C26 124.4(11) yes
C24 C25 H251 118.0 no
C26 C25 H251 117.6 no
C21 C26 C25 119.5(10) yes
C21 C26 H261 120.9 no
C25 C26 H261 119.6 no
C15 C27 C28 123.8(13) yes
C15 C27 C32 115.1(14) yes
C28 C27 C32 120.9(13) yes
C27 C28 C29 119.5(15) yes
C27 C28 H281 119.9 no
C29 C28 H281 120.6 no
C28 C29 C30 120.9(16) yes
C28 C29 H291 119.4 no
C30 C29 H291 119.8 no
S2 C30 C29 119.7(13) yes
S2 C30 C31 116.4(12) yes
C29 C30 C31 123.7(15) yes
C30 C31 C32 115.4(14) yes
C30 C31 H311 122.0 no
C32 C31 H311 122.6 no
C31 C32 C27 119.6(15) yes
C31 C32 H321 120.4 no
C27 C32 H321 120.0 no
C10 C33 C34 122.0(11) yes
C10 C33 C38 120.6(11) yes
C34 C33 C38 117.0(10) yes
C33 C34 C35 121.7(11) yes
C33 C34 H341 119.9 no
C35 C34 H341 118.4 no
C34 C35 C36 121.7(11) yes
C34 C35 H351 119.3 no
C36 C35 H351 119.0 no
S3 C36 C35 122.3(10) yes
S3 C36 C37 118.5(8) yes
C35 C36 C37 119.1(10) yes
C36 C37 C38 120.0(10) yes
C36 C37 H371 120.4 no
C38 C37 H371 119.7 no
C33 C38 C37 120.1(10) yes
C33 C38 H381 119.9 no
C37 C38 H381 120.0 no
C5 C39 C40 119.5(12) yes
C5 C39 C44 120.8(12) yes
C40 C39 C44 119.3(13) yes
C39 C40 C41 122.1(13) yes
C39 C40 H401 119.4 no
C41 C40 H401 118.5 no
C40 C41 C42 117.6(14) yes
C40 C41 H411 121.0 no
C42 C41 H411 121.4 no
C45 C42 C41 115.7(13) yes
C45 C42 C43 125.5(14) yes
C41 C42 C43 118.8(13) yes
C42 C43 C44 123.4(14) yes
C42 C43 H431 118.1 no
C44 C43 H431 118.5 no
C39 C44 C43 118.7(13) yes
C39 C44 H441 120.3 no
C43 C44 H441 120.9 no
N5 C46 C47 110.7(16) yes
N5 C46 H461 108.6 no
C47 C46 H461 107.9 no
N5 C46 H462 109.8 no
C47 C46 H462 109.6 no
H461 C46 H462 110.2 no
C46 C47 C48 114.9(13) yes
C46 C47 H471 109.3 no
C48 C47 H471 107.9 no
C46 C47 H472 108.0 no
C48 C47 H472 107.8 no
H471 C47 H472 108.8 no
C47 C48 C49 123.1(20) yes
C47 C48 C53 122.0(19) yes
C49 C48 C53 114.9(18) yes
C48 C49 C50 122.4(20) yes
C48 C49 H491 118.4 no
C50 C49 H491 119.2 no
C49 C50 C51 119(2) yes
C49 C50 H501 120.0 no
C51 C50 H501 121.2 no
S4 C51 C50 120.6(17) yes
S4 C51 C52 120.4(17) yes
C50 C51 C52 119(2) yes
C51 C52 C53 123.6(20) yes
C51 C52 H521 118.4 no
C53 C52 H521 117.9 no
C48 C53 C52 121.7(18) yes
C48 C53 H531 118.9 no
C52 C53 H531 119.4 no

loop_
_geom_bond_atom_site_label_1
_geom_bond_atom_site_label_2
_geom_bond_distance
_geom_bond_publ_flag
S1 C24 1.775(11) yes
S1 O1 1.439(10) yes
S1 O2 1.430(10) yes
S1 O3 1.375(10) yes
S2 C30 1.808(16) yes
S2 O4 1.441(14) yes
S2 O5 1.449(17) yes
S2 O6 1.464(14) yes
S3 C36 1.834(11) yes
S3 O7 1.463(11) yes
S3 O8 1.367(10) yes
S3 O9 1.438(10) yes
S4 N6 1.48(2) yes
S4 O11 1.564(18) yes
S4 O12 1.49(2) yes
S4 C51 1.78(2) yes
N1 C1 1.314(17) yes
N1 C4 1.376(17) yes
N2 C16 1.402(17) yes
N2 C19 1.398(16) yes
N2 H1 0.828 no
N3 C11 1.369(16) yes
N3 C14 1.401(17) yes
N4 C6 1.373(17) yes
N4 C9 1.384(17) yes
N4 H2 0.892 no
C1 C2 1.43(2) yes
C1 C20 1.408(19) yes
C2 C3 1.328(19) yes
C2 H532 0.936 no
C3 C4 1.46(2) yes
C3 H31 0.937 no
C4 C5 1.366(19) yes
C5 C6 1.366(19) yes
C5 C39 1.526(19) yes
C6 C7 1.50(2) yes
C7 C8 1.366(19) yes
C7 H71 0.923 no
C8 C9 1.422(19) yes
C8 H81 0.928 no
C9 C10 1.419(19) yes
C10 C11 1.439(19) yes
C10 C33 1.470(16) yes
C11 C12 1.48(2) yes
C12 C13 1.278(18) yes
C12 H121 0.928 no
C13 C14 1.433(18) yes
C13 H131 0.930 no
C14 C15 1.395(18) yes
C15 C16 1.417(19) yes
C15 C27 1.482(19) yes
C16 C17 1.433(19) yes
C17 C18 1.315(18) yes
C17 H171 0.926 no
C18 C19 1.422(19) yes
C18 H181 0.931 no
C19 C20 1.43(2) yes
C20 C21 1.532(17) yes
N5 C45 1.25(2) yes
N5 C46 1.54(2) yes
N5 H3 0.884 no
N6 H4 1.025 no
N6 H5 0.813 no
C45 O10 1.235(19) yes
C45 C42 1.60(2) yes
C21 C22 1.408(15) yes
C21 C26 1.392(15) yes
C22 C23 1.468(14) yes
C22 H221 0.936 no
C23 C24 1.383(16) yes
C23 H231 0.936 no
C24 C25 1.389(15) yes
C25 C26 1.278(13) yes
C25 H251 0.931 no
C26 H261 0.932 no
C27 C28 1.39(2) yes
C27 C32 1.41(2) yes
C28 C29 1.39(2) yes
C28 H281 0.932 no
C29 C30 1.36(2) yes
C29 H291 0.941 no
C30 C31 1.41(2) yes
C31 C32 1.47(2) yes
C31 H311 0.932 no
C32 H321 0.930 no
C33 C34 1.369(16) yes
C33 C38 1.417(14) yes
C34 C35 1.368(14) yes
C34 H341 0.933 no
C35 C36 1.284(15) yes
C35 H351 0.930 no
C36 C37 1.444(16) yes
C37 C38 1.331(13) yes
C37 H371 0.930 no
C38 H381 0.932 no
C39 C40 1.389(19) yes
C39 C44 1.401(19) yes
C40 C41 1.37(2) yes
C40 H401 0.932 no
C41 C42 1.46(2) yes
C41 H411 0.929 no
C42 C43 1.336(19) yes
C43 C44 1.38(2) yes
C43 H431 0.932 no
C44 H441 0.935 no
C46 C47 1.48(2) yes
C46 H461 0.970 no
C46 H462 0.970 no
C47 C48 1.43(3) yes
C47 H471 0.976 no
C47 H472 0.973 no
C48 C49 1.42(3) yes
C48 C53 1.47(3) yes
C49 C50 1.48(3) yes
C49 H491 0.939 no
C50 C51 1.34(3) yes
C50 H501 0.927 no
C51 C52 1.47(3) yes
C52 C53 1.30(2) yes
C52 H521 0.935 no
C53 H531 0.928 no

loop_
_platon_squeeze_void_nr
_platon_squeeze_void_average_x
_platon_squeeze_void_average_y
_platon_squeeze_void_average_z
_platon_squeeze_void_volume
_platon_squeeze_void_count_electrons
1 0.500 -0.039 0.250 1101.8 351.4
2 1.000 0.461 0.250 1101.8 351.3
3 0.500 1.037 0.750 1102.1 350.9
4 1.000 0.537 0.750 1102.1 350.9
